data_2018053
loop_
_publ_author_name
'Tamilselvi, Duraisamy'
'Muthiah, P. Thomas'

_publ_section_title
;
 Supramolecular patterns in benzyladeninium <i>p</i>-toluenesulfonate
;
_journal_coeditor_code BM3103
_journal_issue 5
_journal_name_full 'Acta Crystallographica Section C'
_journal_page_first o192
_journal_page_last o194
_journal_paper_doi 10.1107/S0108270111013424
_journal_volume 67
_journal_year 2011
_chemical_formula_iupac 'C12 H12 N5 +, C7 H7 O3 S -'
_chemical_formula_moiety 'C12 H12 N5 +, C7 H7 O3 S -'
_chemical_formula_structural 'C12 H12 N5+.C7 H7 S O3- '
_chemical_formula_sum 'C19 H19 N5 O3 S'
_chemical_formula_weight 397.46
_chemical_name_common 'Benzyladeninium p-toluene sulfonate'
_chemical_name_systematic
;
6-benzylamino-7<i>H</i>-purin-3-ium <i>p</i>-toluenesulfonate
;
_space_group_IT_number 2
_symmetry_cell_setting triclinic
_symmetry_space_group_name_Hall '-P 1'
_symmetry_space_group_name_H-M 'P -1'
_atom_sites_solution_hydrogens geom
_atom_sites_solution_primary direct
_atom_sites_solution_secondary difmap
_cell_angle_alpha 99.957(6)
_cell_angle_beta 90.886(7)
_cell_angle_gamma 116.562(6)
_cell_formula_units_Z 2
_cell_length_a 9.5741(10)
_cell_length_b 9.9089(11)
_cell_length_c 11.3324(12)
_cell_measurement_reflns_used 6129
_cell_measurement_temperature 296(2)
_cell_measurement_theta_max 32.6
_cell_measurement_theta_min 1.8
_cell_volume 941.87(18)
_computing_cell_refinement 'SAINT (Bruker, 2008)'
_computing_data_collection 'APEX2 (Bruker, 2008)'
_computing_data_reduction 'SAINT (Bruker, 2008)'
_computing_molecular_graphics 'PLATON (Spek, 2009)'
_computing_publication_material 'PLATON (Spek, 2009)'
_computing_structure_refinement 'SHELXL97 (Sheldrick, 2008)'
_computing_structure_solution 'SHELXS97 (Sheldrick, 2008)'
_diffrn_ambient_temperature 296(2)
_diffrn_measured_fraction_theta_full 0.983
_diffrn_measured_fraction_theta_max 0.891
_diffrn_measurement_device_type 'Bruker SMART APEXII CCD area-detector'
_diffrn_measurement_method '\f and \w'
_diffrn_radiation_monochromator graphite
_diffrn_radiation_source 'fine-focus sealed tube'
_diffrn_radiation_type MoK\a
_diffrn_radiation_wavelength 0.71073
_diffrn_reflns_av_R_equivalents 0.0629
_diffrn_reflns_av_sigmaI/netI 0.0730
_diffrn_reflns_limit_h_max 14
_diffrn_reflns_limit_h_min -14
_diffrn_reflns_limit_k_max 14
_diffrn_reflns_limit_k_min -14
_diffrn_reflns_limit_l_max 17
_diffrn_reflns_limit_l_min -16
_diffrn_reflns_number 17454
_diffrn_reflns_reduction_process
;
;
_diffrn_reflns_theta_full 25.00
_diffrn_reflns_theta_max 32.62
_diffrn_reflns_theta_min 1.83
_diffrn_standards_number 0
_exptl_absorpt_coefficient_mu 0.203
_exptl_absorpt_correction_T_max 0.984
_exptl_absorpt_correction_T_min 0.976
_exptl_absorpt_correction_type multi-scan
_exptl_absorpt_process_details '(SADABS; Bruker, 2008)'
_exptl_crystal_colour colourless
_exptl_crystal_density_diffrn 1.401
_exptl_crystal_density_meas 1.40
_exptl_crystal_description needle
_exptl_crystal_F_000 416
_exptl_crystal_size_max 0.12
_exptl_crystal_size_mid 0.10
_exptl_crystal_size_min 0.08
_refine_diff_density_max 0.653
_refine_diff_density_min -0.645
_refine_ls_extinction_method none
_refine_ls_goodness_of_fit_ref 0.970
_refine_ls_hydrogen_treatment constr
_refine_ls_matrix_type full
_refine_ls_number_parameters 254
_refine_ls_number_reflns 6129
_refine_ls_number_restraints 0
_refine_ls_restrained_S_all 0.970
_refine_ls_R_factor_all 0.1199
_refine_ls_R_factor_gt 0.0584
_refine_ls_shift/su_max 0.000
_refine_ls_shift/su_mean 0.000
_refine_ls_structure_factor_coef Fsqd
_refine_ls_weighting_details 'calc w=1/[\s^2^(Fo^2^)+(0.1215P)^2^] where P=(Fo^2^+2Fc^2^)/3'
_refine_ls_weighting_scheme calc
_refine_ls_wR_factor_gt 0.1702
_refine_ls_wR_factor_ref 0.2104
_reflns_number_gt 3345
_reflns_number_total 6129
_reflns_threshold_expression I>2\s(I)
_cod_data_source_file bm3103.cif
_cod_data_source_block I
_cod_depositor_comments
;
The following automatic conversions were performed:

data name '_iucr_refine_instruction_details' was replaced with
'_iucr_refine_instructions_details' as specified in the replacement
file 'data/replacement-values/replacement_tags.lst'.

Automatic conversion script
Id: cif_correct_tags 9268 2022-04-12 08:56:07Z antanas 
;
_cod_database_code 2018053
_cod_database_fobs_code 2018053

loop_
_symmetry_equiv_pos_site_id
_symmetry_equiv_pos_as_xyz
1 x,y,z
2 -x,-y,-z

loop_
_atom_site_aniso_label
_atom_site_aniso_U_11
_atom_site_aniso_U_22
_atom_site_aniso_U_33
_atom_site_aniso_U_12
_atom_site_aniso_U_13
_atom_site_aniso_U_23
N1 0.0402(9) 0.0340(9) 0.0549(11) 0.0115(7) 0.0039(8) 0.0019(8)
N3 0.0544(11) 0.0292(9) 0.0493(10) 0.0192(8) 0.0011(8) -0.0004(7)
N6 0.0390(9) 0.0341(9) 0.0487(10) 0.0122(7) 0.0096(7) -0.0012(7)
N7 0.0409(9) 0.0301(8) 0.0485(10) 0.0127(7) 0.0098(7) 0.0030(7)
N9 0.0562(11) 0.0407(10) 0.0505(11) 0.0244(9) 0.0127(9) 0.0057(8)
C2 0.0474(12) 0.0313(11) 0.0589(14) 0.0105(9) -0.0012(10) 0.0014(9)
C4 0.0474(11) 0.0316(10) 0.0363(10) 0.0189(8) 0.0038(8) 0.0053(8)
C5 0.0410(10) 0.0307(10) 0.0352(10) 0.0149(8) 0.0033(8) 0.0046(7)
C6 0.0388(10) 0.0317(9) 0.0363(10) 0.0132(7) 0.0017(8) 0.0046(7)
C8 0.0472(12) 0.0415(12) 0.0554(13) 0.0193(10) 0.0162(10) 0.0078(10)
C10 0.0369(11) 0.0501(13) 0.0595(14) 0.0140(9) 0.0074(10) -0.0060(11)
C11 0.0324(9) 0.0365(11) 0.0501(12) 0.0115(8) 0.0098(8) 0.0030(9)
C12 0.0530(13) 0.0518(14) 0.0645(16) 0.0268(11) 0.0092(11) 0.0136(12)
C13 0.0725(18) 0.075(2) 0.0500(15) 0.0274(15) 0.0013(12) 0.0170(13)
C14 0.0821(19) 0.0573(17) 0.0495(15) 0.0239(14) 0.0149(13) -0.0032(12)
C15 0.0688(16) 0.0466(14) 0.0652(17) 0.0298(12) 0.0124(13) -0.0009(12)
C16 0.0460(12) 0.0448(12) 0.0515(13) 0.0201(10) 0.0053(10) 0.0060(10)
S1 0.0430(3) 0.0298(3) 0.0471(3) 0.0162(2) -0.0001(2) -0.0037(2)
O1 0.0569(10) 0.0430(9) 0.0503(9) 0.0219(7) -0.0095(7) -0.0110(7)
O2 0.0451(9) 0.0602(12) 0.0951(14) 0.0284(8) 0.0039(9) -0.0146(10)
O3 0.1106(15) 0.0331(9) 0.0596(11) 0.0332(9) 0.0112(10) 0.0032(8)
C17 0.0426(10) 0.0307(10) 0.0361(10) 0.0163(8) -0.0007(8) 0.0006(7)
C18 0.0473(12) 0.0414(12) 0.0547(13) 0.0223(10) 0.0047(10) 0.0059(10)
C19 0.0712(16) 0.0576(16) 0.0533(14) 0.0433(13) 0.0132(12) 0.0098(12)
C20 0.0911(19) 0.0431(13) 0.0402(12) 0.0387(13) 0.0078(12) -0.0003(9)
C21 0.0762(18) 0.0341(12) 0.0686(17) 0.0069(11) 0.0080(14) -0.0109(11)
C22 0.0485(12) 0.0369(12) 0.0626(15) 0.0106(9) 0.0086(11) -0.0088(10)
C23 0.152(3) 0.060(2) 0.0673(19) 0.062(2) 0.016(2) -0.0067(15)

loop_
_atom_site_type_symbol
_atom_site_label
_atom_site_fract_x
_atom_site_fract_y
_atom_site_fract_z
_atom_site_U_iso_or_equiv
_atom_site_thermal_displace_type
_atom_site_calc_flag
_atom_site_refinement_flags
_atom_site_occupancy
N N1 0.2288(2) -0.0368(2) 0.42733(18) 0.0461(6) Uani . . 1.000
N N3 0.3802(2) -0.1331(2) 0.31236(17) 0.0454(6) Uani . . 1.000
N N6 0.3323(2) 0.2193(2) 0.52475(16) 0.0435(5) Uani . . 1.000
N N7 0.63621(19) 0.2555(2) 0.40766(16) 0.0418(5) Uani . . 1.000
N N9 0.6483(2) 0.0534(2) 0.29301(17) 0.0487(6) Uani . . 1.000
C C2 0.2491(3) -0.1469(3) 0.3612(2) 0.0498(7) Uani . . 1.000
C C4 0.5046(2) 0.0095(2) 0.33370(18) 0.0383(6) Uani . . 1.000
C C5 0.4926(2) 0.1308(2) 0.40451(17) 0.0365(6) Uani . . 1.000
C C6 0.3506(2) 0.1085(2) 0.45389(17) 0.0370(6) Uani . . 1.000
C C8 0.7234(3) 0.2026(3) 0.3408(2) 0.0485(7) Uani . . 1.000
C C10 0.1829(2) 0.1985(3) 0.5686(2) 0.0533(7) Uani . . 1.000
C C11 0.2069(2) 0.2994(2) 0.69131(19) 0.0420(6) Uani . . 1.000
C C12 0.2777(3) 0.2814(3) 0.7901(2) 0.0551(8) Uani . . 1.000
C C13 0.2901(3) 0.3676(4) 0.9033(2) 0.0677(10) Uani . . 1.000
C C14 0.2287(4) 0.4700(3) 0.9185(3) 0.0678(10) Uani . . 1.000
C C15 0.1586(3) 0.4889(3) 0.8214(2) 0.0605(9) Uani . . 1.000
C C16 0.1493(3) 0.4058(3) 0.7077(2) 0.0482(7) Uani . . 1.000
S S1 0.75070(6) 0.54293(6) 0.68482(5) 0.0417(2) Uani . . 1.000
O O1 0.64140(19) 0.49619(18) 0.57668(14) 0.0533(5) Uani . . 1.000
O O2 0.90639(19) 0.5751(2) 0.65570(18) 0.0692(7) Uani . . 1.000
O O3 0.6900(3) 0.4334(2) 0.76371(17) 0.0684(7) Uani . . 1.000
C C17 0.7570(2) 0.7154(2) 0.76547(17) 0.0375(6) Uani . . 1.000
C C18 0.6204(3) 0.7118(3) 0.8061(2) 0.0475(7) Uani . . 1.000
C C19 0.6254(3) 0.8448(3) 0.8732(2) 0.0555(9) Uani . . 1.000
C C20 0.7627(4) 0.9811(3) 0.9006(2) 0.0562(9) Uani . . 1.000
C C21 0.8965(4) 0.9819(3) 0.8572(3) 0.0695(9) Uani . . 1.000
C C22 0.8957(3) 0.8505(3) 0.7899(2) 0.0552(8) Uani . . 1.000
C C23 0.7662(5) 1.1244(4) 0.9762(3) 0.0905(14) Uani . . 1.000
H H2 0.16410 -0.24480 0.34660 0.0600 Uiso calc R 1.000
H H3 0.38530 -0.21100 0.26940 0.0550 Uiso calc R 1.000
H H6 0.41270 0.30810 0.54610 0.0520 Uiso calc R 1.000
H H7 0.66480 0.34870 0.44480 0.0500 Uiso calc R 1.000
H H8 0.82690 0.26510 0.32930 0.0580 Uiso calc R 1.000
H H10A 0.12030 0.09140 0.57350 0.0640 Uiso calc R 1.000
H H10B 0.12570 0.22370 0.51190 0.0640 Uiso calc R 1.000
H H12 0.31760 0.21050 0.78070 0.0660 Uiso calc R 1.000
H H13 0.34020 0.35620 0.96910 0.0810 Uiso calc R 1.000
H H14 0.23490 0.52630 0.99480 0.0810 Uiso calc R 1.000
H H15 0.11680 0.55820 0.83180 0.0730 Uiso calc R 1.000
H H16 0.10380 0.42170 0.64170 0.0580 Uiso calc R 1.000
H H18 0.52640 0.62120 0.78870 0.0570 Uiso calc R 1.000
H H19 0.53340 0.84230 0.90060 0.0670 Uiso calc R 1.000
H H21 0.99000 1.07310 0.87340 0.0830 Uiso calc R 1.000
H H22 0.98750 0.85350 0.76170 0.0660 Uiso calc R 1.000
H H23A 0.86350 1.21210 0.97110 0.1360 Uiso calc R 1.000
H H23B 0.75710 1.11310 1.05860 0.1360 Uiso calc R 1.000
H H23C 0.68030 1.13890 0.94700 0.1360 Uiso calc R 1.000

loop_
_atom_type_symbol
_atom_type_description
_atom_type_scat_dispersion_real
_atom_type_scat_dispersion_imag
_atom_type_scat_source
S S 0.1246 0.1234 'International Tables Vol C Tables 4.2.6.8 and 6.1.1.4'
O O 0.0106 0.0060 'International Tables Vol C Tables 4.2.6.8 and 6.1.1.4'
N N 0.0061 0.0033 'International Tables Vol C Tables 4.2.6.8 and 6.1.1.4'
H H 0.0000 0.0000 'International Tables Vol C Tables 4.2.6.8 and 6.1.1.4'
C C 0.0033 0.0016 'International Tables Vol C Tables 4.2.6.8 and 6.1.1.4'

loop_
_geom_angle_atom_site_label_1
_geom_angle_atom_site_label_2
_geom_angle_atom_site_label_3
_geom_angle_site_symmetry_1
_geom_angle_site_symmetry_2
_geom_angle_site_symmetry_3
_geom_angle
_geom_angle_publ_flag
O2 S1 O3 . . . 113.68(15) no
O2 S1 C17 . . . 108.10(10) no
O3 S1 C17 . . . 105.49(11) no
O1 S1 C17 . . . 105.96(10) yes
O1 S1 O2 . . . 111.84(11) yes
O1 S1 O3 . . . 111.22(12) yes
C2 N1 C6 . . . 119.3(2) yes
C2 N3 C4 . . . 116.9(2) no
C6 N6 C10 . . . 123.38(19) yes
C5 N7 C8 . . . 106.15(19) yes
C4 N9 C8 . . . 103.0(2) yes
C2 N3 H3 . . . 122.00 no
C4 N3 H3 . . . 122.00 no
C10 N6 H6 . . . 118.00 no
C6 N6 H6 . . . 118.00 no
C5 N7 H7 . . . 127.00 no
C8 N7 H7 . . . 127.00 no
N1 C2 N3 . . . 126.5(2) no
N3 C4 N9 . . . 128.11(19) no
N9 C4 C5 . . . 112.12(17) no
N3 C4 C5 . . . 119.77(19) no
N7 C5 C4 . . . 104.87(18) no
N7 C5 C6 . . . 134.58(18) no
C4 C5 C6 . . . 120.54(17) no
N1 C6 N6 . . . 119.44(19) no
N1 C6 C5 . . . 116.95(18) no
N6 C6 C5 . . . 123.60(18) no
N7 C8 N9 . . . 113.9(2) no
N6 C10 C11 . . . 111.51(19) no
C10 C11 C16 . . . 120.2(2) no
C10 C11 C12 . . . 121.2(2) no
C12 C11 C16 . . . 118.5(2) no
C11 C12 C13 . . . 120.7(3) no
C12 C13 C14 . . . 120.0(3) no
C13 C14 C15 . . . 119.8(3) no
C14 C15 C16 . . . 120.4(3) no
C11 C16 C15 . . . 120.5(2) no
N1 C2 H2 . . . 117.00 no
N3 C2 H2 . . . 117.00 no
N9 C8 H8 . . . 123.00 no
N7 C8 H8 . . . 123.00 no
N6 C10 H10B . . . 109.00 no
C11 C10 H10A . . . 109.00 no
N6 C10 H10A . . . 109.00 no
H10A C10 H10B . . . 108.00 no
C11 C10 H10B . . . 109.00 no
C11 C12 H12 . . . 120.00 no
C13 C12 H12 . . . 120.00 no
C12 C13 H13 . . . 120.00 no
C14 C13 H13 . . . 120.00 no
C15 C14 H14 . . . 120.00 no
C13 C14 H14 . . . 120.00 no
C14 C15 H15 . . . 120.00 no
C16 C15 H15 . . . 120.00 no
C15 C16 H16 . . . 120.00 no
C11 C16 H16 . . . 120.00 no
S1 C17 C18 . . . 118.62(16) no
S1 C17 C22 . . . 121.04(18) no
C18 C17 C22 . . . 120.3(2) no
C17 C18 C19 . . . 119.0(2) no
C18 C19 C20 . . . 122.0(3) no
C19 C20 C21 . . . 117.7(3) no
C19 C20 C23 . . . 121.1(3) no
C21 C20 C23 . . . 121.2(3) no
C20 C21 C22 . . . 121.8(3) no
C17 C22 C21 . . . 119.2(3) no
C17 C18 H18 . . . 120.00 no
C19 C18 H18 . . . 120.00 no
C18 C19 H19 . . . 119.00 no
C20 C19 H19 . . . 119.00 no
C20 C21 H21 . . . 119.00 no
C22 C21 H21 . . . 119.00 no
C17 C22 H22 . . . 120.00 no
C21 C22 H22 . . . 120.00 no
C20 C23 H23A . . . 109.00 no
C20 C23 H23B . . . 109.00 no
C20 C23 H23C . . . 109.00 no
H23A C23 H23B . . . 109.00 no
H23A C23 H23C . . . 109.00 no
H23B C23 H23C . . . 109.00 no

loop_
_geom_bond_atom_site_label_1
_geom_bond_atom_site_label_2
_geom_bond_site_symmetry_1
_geom_bond_site_symmetry_2
_geom_bond_distance
_geom_bond_publ_flag
S1 O1 . . 1.4636(18) yes
S1 O2 . . 1.435(2) yes
S1 O3 . . 1.4500(19) yes
S1 C17 . . 1.768(2) no
N1 C6 . . 1.364(3) no
N1 C2 . . 1.304(3) yes
N3 C2 . . 1.340(4) yes
N3 C4 . . 1.357(3) no
N6 C10 . . 1.459(3) yes
N6 C6 . . 1.324(3) yes
N7 C8 . . 1.349(3) yes
N7 C5 . . 1.372(3) yes
N9 C4 . . 1.360(3) no
N9 C8 . . 1.325(3) no
N3 H3 . . 0.8600 no
N6 H6 . . 0.8600 no
N7 H7 . . 0.8600 no
C4 C5 . . 1.377(3) no
C5 C6 . . 1.417(3) no
C10 C11 . . 1.513(3) no
C11 C16 . . 1.380(4) no
C11 C12 . . 1.378(3) no
C12 C13 . . 1.384(3) no
C13 C14 . . 1.372(5) no
C14 C15 . . 1.363(4) no
C15 C16 . . 1.382(3) no
C2 H2 . . 0.9300 no
C8 H8 . . 0.9300 no
C10 H10A . . 0.9700 no
C10 H10B . . 0.9700 no
C12 H12 . . 0.9300 no
C13 H13 . . 0.9300 no
C14 H14 . . 0.9300 no
C15 H15 . . 0.9300 no
C16 H16 . . 0.9300 no
C17 C18 . . 1.381(4) no
C17 C22 . . 1.379(3) no
C18 C19 . . 1.383(4) no
C19 C20 . . 1.380(4) no
C20 C21 . . 1.377(6) no
C20 C23 . . 1.512(5) no
C21 C22 . . 1.387(4) no
C18 H18 . . 0.9300 no
C19 H19 . . 0.9300 no
C21 H21 . . 0.9300 no
C22 H22 . . 0.9300 no
C23 H23A . . 0.9600 no
C23 H23B . . 0.9600 no
C23 H23C . . 0.9600 no

loop_
_geom_contact_atom_site_label_1
_geom_contact_atom_site_label_2
_geom_contact_distance
_geom_contact_site_symmetry_1
_geom_contact_site_symmetry_2
_geom_contact_publ_flag
S1 H6 3.1900 . . no
S1 H7 2.9100 . . no
S1 H3 3.0900 . 2_656 no
O1 N7 2.770(2) . . no
O1 O1 3.231(3) . 2_666 no
O1 N6 3.135(2) . 2_666 no
O1 N6 2.959(3) . . no
O2 C8 3.225(4) . 2_766 no
O3 N3 2.712(3) . 2_656 no
O3 C2 3.243(4) . 2_656 no
O1 H7 1.9900 . . no
O1 H6 2.1200 . . no
O1 H6 2.7900 . 2_666 no
O2 H8 2.3100 . 2_766 no
O2 H16 2.9000 . 1_655 no
O2 H22 2.5600 . . no
O2 H15 2.8900 . 1_655 no
O3 H14 2.7300 . 2_667 no
O3 H18 2.9000 . . no
O3 H3 1.9500 . 2_656 no
N3 O3 2.712(3) . 2_656 no
N3 C5 3.407(3) . 2_656 no
N6 N7 3.116(3) . . no
N6 O1 3.135(2) . 2_666 no
N6 O1 2.959(3) . . no
N7 O1 2.770(2) . . no
N7 N9 2.241(3) . . no
N7 N6 3.116(3) . . no
N7 C2 3.342(3) . 2_656 no
N9 N7 2.241(3) . . no
N1 H10A 2.4400 . . no
N6 H12 2.9200 . . no
N7 H6 2.8500 . . no
N9 H12 2.7700 . 2_656 no
N9 H23B 2.9300 . 1_544 no
C2 O3 3.243(4) . 2_656 no
C2 N7 3.342(3) . 2_656 no
C2 C5 3.534(3) . 2_656 no
C2 C16 3.493(4) . 2_556 no
C2 C8 3.539(3) . 2_656 no
C4 C6 3.377(3) . 2_656 no
C4 C19 3.438(3) . 2_666 no
C4 C5 3.492(3) . 2_656 no
C5 C4 3.492(3) . 2_656 no
C5 C18 3.466(3) . 2_666 no
C5 C19 3.411(3) . 2_666 no
C5 C2 3.534(3) . 2_656 no
C5 N3 3.407(3) . 2_656 no
C6 C4 3.377(3) . 2_656 no
C8 O2 3.225(4) . 2_766 no
C8 C2 3.539(3) . 2_656 no
C8 C15 3.594(4) . 2_666 no
C15 C8 3.594(4) . 2_666 no
C16 C2 3.493(4) . 2_556 no
C18 C5 3.466(3) . 2_666 no
C19 C5 3.411(3) . 2_666 no
C19 C4 3.438(3) . 2_666 no
C12 H21 2.9000 . 1_445 no
C12 H6 3.0700 . . no
C13 H21 3.0000 . 1_445 no
C13 H18 3.0400 . . no
C14 H18 3.1000 . . no
C16 H2 2.6900 . 2_556 no
C18 H13 2.8100 . 2_667 no
C19 H13 3.0100 . 2_667 no
H2 C16 2.6900 . 2_556 no
H2 H16 2.4000 . 2_556 no
H3 O3 1.9500 . 2_656 no
H3 S1 3.0900 . 2_656 no
H6 O1 2.1200 . . no
H6 N7 2.8500 . . no
H6 H7 2.5900 . . no
H6 O1 2.7900 . 2_666 no
H6 C12 3.0700 . . no
H6 S1 3.1900 . . no
H7 O1 1.9900 . . no
H7 H6 2.5900 . . no
H7 S1 2.9100 . . no
H8 O2 2.3100 . 2_766 no
H10A H10A 2.5400 . 2_556 no
H10A N1 2.4400 . . no
H10B H16 2.3300 . . no
H12 N9 2.7700 . 2_656 no
H12 N6 2.9200 . . no
H13 C18 2.8100 . 2_667 no
H13 C19 3.0100 . 2_667 no
H14 O3 2.7300 . 2_667 no
H15 O2 2.8900 . 1_455 no
H16 O2 2.9000 . 1_455 no
H16 H10B 2.3300 . . no
H16 H2 2.4000 . 2_556 no
H18 O3 2.9000 . . no
H18 C13 3.0400 . . no
H18 C14 3.1000 . . no
H19 H23C 2.5800 . . no
H21 C12 2.9000 . 1_665 no
H21 C13 3.0000 . 1_665 no
H21 H23A 2.3700 . . no
H22 O2 2.5600 . . no
H23A H21 2.3700 . . no
H23B N9 2.9300 . 1_566 no
H23C H19 2.5800 . . no

loop_
_geom_hbond_atom_site_label_D
_geom_hbond_atom_site_label_H
_geom_hbond_atom_site_label_A
_geom_hbond_site_symmetry_A
_geom_hbond_distance_DH
_geom_hbond_distance_HA
_geom_hbond_distance_DA
_geom_hbond_angle_DHA
_geom_hbond_publ_flag
N3 H3 O3 2_656 0.8600 1.9500 2.712(3) 147.00 yes
N6 H6 O1 . 0.8600 2.1200 2.959(3) 165.00 yes
N7 H7 O1 . 0.8600 1.9900 2.770(2) 150.00 yes
C8 H8 O2 2_766 0.9300 2.3100 3.225(4) 168.00 yes
C10 H10A N1 . 0.9700 2.4400 2.800(3) 102.00 no
C22 H22 O2 . 0.9300 2.5600 2.931(3) 104.00 no

loop_
_geom_torsion_atom_site_label_1
_geom_torsion_atom_site_label_2
_geom_torsion_atom_site_label_3
_geom_torsion_atom_site_label_4
_geom_torsion_site_symmetry_1
_geom_torsion_site_symmetry_2
_geom_torsion_site_symmetry_3
_geom_torsion_site_symmetry_4
_geom_torsion
_geom_torsion_publ_flag
O3 S1 C17 C22 . . . . 122.2(2) no
O3 S1 C17 C18 . . . . -56.4(2) no
O1 S1 C17 C18 . . . . 61.60(19) no
O2 S1 C17 C18 . . . . -178.37(18) no
O1 S1 C17 C22 . . . . -119.77(19) no
O2 S1 C17 C22 . . . . 0.3(2) no
C2 N1 C6 N6 . . . . -177.4(2) no
C6 N1 C2 N3 . . . . -1.3(4) no
C2 N1 C6 C5 . . . . 1.4(3) no
C4 N3 C2 N1 . . . . 0.0(4) no
C2 N3 C4 N9 . . . . -178.8(2) no
C2 N3 C4 C5 . . . . 1.1(3) no
C10 N6 C6 C5 . . . . 175.60(19) no
C6 N6 C10 C11 . . . . 149.0(2) no
C10 N6 C6 N1 . . . . -5.7(3) no
C8 N7 C5 C6 . . . . -179.2(2) no
C8 N7 C5 C4 . . . . -0.3(2) no
C5 N7 C8 N9 . . . . 0.6(3) no
C8 N9 C4 C5 . . . . 0.4(2) no
C8 N9 C4 N3 . . . . -179.7(2) no
C4 N9 C8 N7 . . . . -0.6(3) no
N9 C4 C5 N7 . . . . -0.1(2) no
N3 C4 C5 N7 . . . . 180.00(19) no
N3 C4 C5 C6 . . . . -0.9(3) no
N9 C4 C5 C6 . . . . 178.99(18) no
N7 C5 C6 N1 . . . . 178.5(2) no
N7 C5 C6 N6 . . . . -2.8(4) no
C4 C5 C6 N6 . . . . 178.47(19) no
C4 C5 C6 N1 . . . . -0.3(3) no
N6 C10 C11 C12 . . . . -62.6(3) no
N6 C10 C11 C16 . . . . 121.3(2) no
C10 C11 C12 C13 . . . . -175.9(3) no
C12 C11 C16 C15 . . . . -1.9(4) no
C16 C11 C12 C13 . . . . 0.3(4) no
C10 C11 C16 C15 . . . . 174.3(2) no
C11 C12 C13 C14 . . . . 1.4(5) no
C12 C13 C14 C15 . . . . -1.4(5) no
C13 C14 C15 C16 . . . . -0.1(5) no
C14 C15 C16 C11 . . . . 1.8(4) no
S1 C17 C18 C19 . . . . 177.57(18) no
C22 C17 C18 C19 . . . . -1.1(3) no
S1 C17 C22 C21 . . . . -177.7(2) no
C18 C17 C22 C21 . . . . 0.9(4) no
C17 C18 C19 C20 . . . . 0.1(4) no
C18 C19 C20 C21 . . . . 0.9(4) no
C18 C19 C20 C23 . . . . -178.8(3) no
C19 C20 C21 C22 . . . . -1.1(4) no
C23 C20 C21 C22 . . . . 178.6(3) no
C20 C21 C22 C17 . . . . 0.2(4) no

loop_
_cod_related_entry_id
_cod_related_entry_database
_cod_related_entry_code
1 ChemSpider 30654298
